data_4305539
loop_
_publ_author_name
'Ning Wang'
'Mei Wang'
'Tianbiao Liu'
'Ping Li'
'Tingting Zhang'
'Marcetta Y. Darensbourg'
'Licheng Sun'

_publ_section_title
;
CO-Migration in the Ligand Substitution Process of the Chelating
Diphosphite Diiron Complex (\m-pdt)[Fe(CO)3][Fe(CO){(EtO)2PN(Me)P(OEt)2}]
;
_journal_name_full 'Inorganic Chemistry'
_journal_page_first 6948
_journal_page_last 6955
_journal_paper_doi 10.1021/ic800525n
_journal_volume 47
_journal_year 2008
_chemical_formula_moiety 'C16 H29 Fe2 N O8 P2 S2'
_chemical_formula_sum 'C16 H29 Fe2 N O8 P2 S2'
_chemical_formula_weight 601.16
_chemical_name_systematic
; 
 ? 
;
_space_group_IT_number 14
_symmetry_cell_setting monoclinic
_symmetry_space_group_name_Hall '-P 2yn'
_symmetry_space_group_name_H-M 'P 1 21/n 1'
_atom_sites_solution_hydrogens geom
_atom_sites_solution_primary direct
_atom_sites_solution_secondary difmap
_audit_creation_method SHELXL-97
_cell_angle_alpha 90.00
_cell_angle_beta 104.37
_cell_angle_gamma 90.00
_cell_formula_units_Z 4
_cell_length_a 8.731(3)
_cell_length_b 18.031(6)
_cell_length_c 17.594(6)
_cell_measurement_reflns_used 3810
_cell_measurement_temperature 273(2)
_cell_measurement_theta_max 22.59
_cell_measurement_theta_min 2.26
_cell_volume 2683.1(16)
_computing_cell_refinement 'Bruker SMART'
_computing_data_collection 'Bruker SMART'
_computing_data_reduction 'Bruker SAINT'
_computing_molecular_graphics 'Bruker SHELXTL'
_computing_publication_material 'Bruker SHELXTL'
_computing_structure_refinement 'SHELXL-97 (Sheldrick, 1997)'
_computing_structure_solution 'SHELXS-97 (Sheldrick, 1990)'
_diffrn_ambient_temperature 273(2)
_diffrn_measured_fraction_theta_full 0.991
_diffrn_measured_fraction_theta_max 0.991
_diffrn_measurement_device_type 'CCD area detector'
_diffrn_measurement_method 'phi and omega scans'
_diffrn_radiation_monochromator graphite
_diffrn_radiation_source 'fine-focus sealed tube'
_diffrn_radiation_type MoK\a
_diffrn_radiation_wavelength 0.71073
_diffrn_reflns_av_R_equivalents 0.0281
_diffrn_reflns_av_sigmaI/netI 0.0306
_diffrn_reflns_limit_h_max 9
_diffrn_reflns_limit_h_min -10
_diffrn_reflns_limit_k_max 20
_diffrn_reflns_limit_k_min -22
_diffrn_reflns_limit_l_max 21
_diffrn_reflns_limit_l_min -18
_diffrn_reflns_number 14299
_diffrn_reflns_theta_full 26.12
_diffrn_reflns_theta_max 26.12
_diffrn_reflns_theta_min 1.64
_exptl_absorpt_coefficient_mu 1.393
_exptl_absorpt_correction_T_max 0.8618
_exptl_absorpt_correction_T_min 0.6964
_exptl_absorpt_correction_type multi-scan
_exptl_absorpt_process_details SADABS
_exptl_crystal_colour red
_exptl_crystal_density_diffrn 1.488
_exptl_crystal_density_method 'not measured'
_exptl_crystal_description block
_exptl_crystal_F_000 1240
_exptl_crystal_size_max 0.28
_exptl_crystal_size_mid 0.20
_exptl_crystal_size_min 0.11
_refine_diff_density_max 0.652
_refine_diff_density_min -0.413
_refine_diff_density_rms 0.057
_refine_ls_extinction_method none
_refine_ls_goodness_of_fit_ref 1.027
_refine_ls_hydrogen_treatment constr
_refine_ls_matrix_type full
_refine_ls_number_parameters 280
_refine_ls_number_reflns 5295
_refine_ls_number_restraints 19
_refine_ls_restrained_S_all 1.068
_refine_ls_R_factor_all 0.0701
_refine_ls_R_factor_gt 0.0460
_refine_ls_shift/su_max 0.001
_refine_ls_shift/su_mean 0.000
_refine_ls_structure_factor_coef Fsqd
_refine_ls_weighting_details 'calc w=1/[\s^2^(Fo^2^)+(0.0704P)^2^+0.4659P] where P=(Fo^2^+2Fc^2^)/3'
_refine_ls_weighting_scheme calc
_refine_ls_wR_factor_gt 0.1193
_refine_ls_wR_factor_ref 0.1327
_reflns_number_gt 3685
_reflns_number_total 5295
_reflns_threshold_expression >2sigma(I)
_cod_data_source_file ic800525n-file012_2.cif
_cod_data_source_block compound_3
_cod_depositor_comments
;
The following automatic conversions were performed:
'_symmetry_cell_setting' value 'Monoclinic' changed to 'monoclinic'
according to '/home/saulius/struct/CIF-dictionaries/cif_core.dic'
dictionary named 'cif_core.dic' version 2.4.1 from 2010-06-29.

Automatic conversion script
Id: cif_fix_enum 1527 2010-12-29 10:47:43Z saulius 
;
_cod_original_cell_volume 2683.0(16)
_cod_original_sg_symbol_H-M 'P 1 21/n 1 '
_cod_database_code 4305539

loop_
_symmetry_equiv_pos_as_xyz
'x, y, z'
'-x+1/2, y+1/2, -z+1/2'
'-x, -y, -z'
'x-1/2, -y-1/2, z-1/2'

loop_
_atom_site_label
_atom_site_type_symbol
_atom_site_fract_x
_atom_site_fract_y
_atom_site_fract_z
_atom_site_U_iso_or_equiv
_atom_site_adp_type
_atom_site_occupancy
_atom_site_symmetry_multiplicity
_atom_site_calc_flag
_atom_site_refinement_flags
_atom_site_disorder_assembly
_atom_site_disorder_group
Fe1 Fe 0.27198(7) 0.36909(3) 0.61997(3) 0.0705(2) Uani 1 1 d . . .
Fe2 Fe 0.39555(6) 0.24011(3) 0.62071(3) 0.05959(18) Uani 1 1 d . . .
S1 S 0.39354(13) 0.32559(6) 0.52829(6) 0.0720(3) Uani 1 1 d . . .
S2 S 0.48873(12) 0.32861(6) 0.70907(6) 0.0706(3) Uani 1 1 d . . .
P1 P 0.22715(13) 0.16689(6) 0.54744(7) 0.0768(3) Uani 1 1 d . . .
P2 P 0.29034(13) 0.17017(6) 0.69431(6) 0.0732(3) Uani 1 1 d U . .
N1 N 0.1786(5) 0.12037(19) 0.6209(2) 0.0904(11) Uani 1 1 d . . .
O1 O 0.3384(8) 0.5266(2) 0.6074(3) 0.188(2) Uani 1 1 d . . .
O2 O -0.0310(5) 0.3611(3) 0.5041(2) 0.1438(17) Uani 1 1 d . . .
O3 O 0.1102(5) 0.37962(19) 0.7474(2) 0.1155(12) Uani 1 1 d . . .
O4 O 0.6631(4) 0.14305(19) 0.6253(2) 0.1100(11) Uani 1 1 d . . .
O5 O 0.2741(4) 0.09948(15) 0.49709(16) 0.0913(9) Uani 1 1 d . . .
O6 O 0.0755(4) 0.20106(19) 0.4888(2) 0.1095(10) Uani 1 1 d . . .
O7 O 0.3845(4) 0.10535(15) 0.74792(18) 0.0919(9) Uani 1 1 d . . .
O8 O 0.1818(4) 0.20452(19) 0.74566(18) 0.1063(10) Uani 1 1 d U . .
C1 C 0.3114(8) 0.4652(3) 0.6122(3) 0.1118(17) Uani 1 1 d . . .
C2 C 0.0875(7) 0.3623(3) 0.5488(3) 0.1005(16) Uani 1 1 d . . .
C3 C 0.1742(6) 0.3738(2) 0.6980(3) 0.0825(12) Uani 1 1 d . . .
C4 C 0.5571(5) 0.1817(2) 0.6227(2) 0.0755(10) Uani 1 1 d . . .
C5 C 0.5849(6) 0.3733(3) 0.5418(3) 0.0958(14) Uani 1 1 d . . .
H5A H 0.6289 0.3606 0.4980 0.115 Uiso 1 1 calc R . .
H5B H 0.5657 0.4263 0.5395 0.115 Uiso 1 1 calc R . .
C6 C 0.7061(6) 0.3566(3) 0.6161(3) 0.1056(16) Uani 1 1 d . . .
H6A H 0.7311 0.3041 0.6164 0.127 Uiso 1 1 calc R . .
H6B H 0.8017 0.3836 0.6153 0.127 Uiso 1 1 calc R . .
C7 C 0.6634(6) 0.3743(3) 0.6910(3) 0.0976(14) Uani 1 1 d . . .
H7A H 0.6476 0.4275 0.6928 0.117 Uiso 1 1 calc R . .
H7B H 0.7531 0.3619 0.7340 0.117 Uiso 1 1 calc R . .
C8 C 0.1108(8) 0.0446(3) 0.6227(3) 0.141(2) Uani 1 1 d . . .
H8A H 0.0970 0.0347 0.6742 0.211 Uiso 1 1 calc R . .
H8B H 0.1815 0.0085 0.6100 0.211 Uiso 1 1 calc R . .
H8C H 0.0104 0.0417 0.5851 0.211 Uiso 1 1 calc R . .
C9 C 0.3356(7) 0.1179(3) 0.4295(3) 0.1082(16) Uani 1 1 d . . .
H9A H 0.2544 0.1428 0.3900 0.130 Uiso 1 1 calc R . .
H9B H 0.4248 0.1513 0.4455 0.130 Uiso 1 1 calc R . .
C10 C 0.3850(9) 0.0511(3) 0.3966(3) 0.143(2) Uani 1 1 d . . .
H10A H 0.4252 0.0637 0.3523 0.215 Uiso 1 1 calc R . .
H10B H 0.2962 0.0183 0.3803 0.215 Uiso 1 1 calc R . .
H10C H 0.4662 0.0269 0.4356 0.215 Uiso 1 1 calc R . .
C11 C -0.0529(8) 0.1593(4) 0.4405(5) 0.163(3) Uani 1 1 d D . .
H11A H -0.0538 0.1671 0.3858 0.196 Uiso 1 1 calc R . .
H11B H -0.0346 0.1070 0.4518 0.196 Uiso 1 1 calc R . .
C12 C -0.1959(8) 0.1779(7) 0.4513(6) 0.245(6) Uani 1 1 d D . .
H12A H -0.2761 0.1483 0.4176 0.367 Uiso 1 1 calc R . .
H12B H -0.2162 0.2294 0.4390 0.367 Uiso 1 1 calc R . .
H12C H -0.1970 0.1692 0.5050 0.367 Uiso 1 1 calc R . .
C13 C 0.5097(7) 0.1243(3) 0.8145(3) 0.1074(17) Uani 1 1 d . . .
H13A H 0.4659 0.1413 0.8570 0.129 Uiso 1 1 calc R . .
H13B H 0.5730 0.1640 0.8009 0.129 Uiso 1 1 calc R . .
C14 C 0.6082(7) 0.0591(3) 0.8394(4) 0.140(2) Uani 1 1 d . . .
H14A H 0.6924 0.0714 0.8841 0.210 Uiso 1 1 calc R . .
H14B H 0.6518 0.0427 0.7973 0.210 Uiso 1 1 calc R . .
H14C H 0.5451 0.0201 0.8532 0.210 Uiso 1 1 calc R . .
C15 C 0.0653(10) 0.1697(5) 0.7720(5) 0.182(3) Uani 1 1 d U . .
H15A H 0.1163 0.1326 0.8098 0.218 Uiso 1 1 calc R . .
H15B H -0.0002 0.1431 0.7278 0.218 Uiso 1 1 calc R . .
C16 C -0.0350(8) 0.2099(4) 0.8061(4) 0.147(2) Uani 1 1 d U . .
H16A H -0.1089 0.1769 0.8210 0.220 Uiso 1 1 calc R . .
H16B H -0.0916 0.2457 0.7692 0.220 Uiso 1 1 calc R . .
H16C H 0.0257 0.2351 0.8518 0.220 Uiso 1 1 calc R . .

loop_
_atom_site_aniso_label
_atom_site_aniso_U_11
_atom_site_aniso_U_22
_atom_site_aniso_U_33
_atom_site_aniso_U_23
_atom_site_aniso_U_13
_atom_site_aniso_U_12
Fe1 0.0879(4) 0.0677(4) 0.0627(4) 0.0089(2) 0.0316(3) 0.0092(3)
Fe2 0.0628(3) 0.0606(3) 0.0554(3) -0.0004(2) 0.0148(2) -0.0039(2)
S1 0.0847(7) 0.0793(6) 0.0577(6) 0.0070(4) 0.0285(5) 0.0033(5)
S2 0.0822(7) 0.0708(6) 0.0589(6) -0.0045(4) 0.0176(5) -0.0119(5)
P1 0.0745(7) 0.0792(7) 0.0730(7) -0.0082(5) 0.0115(6) -0.0119(5)
P2 0.0796(7) 0.0711(6) 0.0725(7) 0.0039(5) 0.0255(5) -0.0089(5)
N1 0.094(3) 0.084(2) 0.094(3) -0.0050(19) 0.025(2) -0.036(2)
O1 0.325(7) 0.068(3) 0.219(5) 0.023(3) 0.158(5) 0.003(3)
O2 0.096(3) 0.237(5) 0.093(3) 0.003(3) 0.011(2) 0.057(3)
O3 0.150(3) 0.125(3) 0.095(2) 0.0132(19) 0.075(2) 0.030(2)
O4 0.090(2) 0.102(2) 0.138(3) -0.009(2) 0.028(2) 0.0234(19)
O5 0.117(2) 0.0773(18) 0.0782(19) -0.0157(14) 0.0209(17) -0.0162(16)
O6 0.083(2) 0.118(3) 0.106(2) -0.019(2) -0.0174(18) -0.0087(19)
O7 0.114(2) 0.0720(18) 0.088(2) 0.0137(15) 0.0220(19) -0.0088(16)
O8 0.118(2) 0.122(2) 0.098(2) -0.0031(18) 0.0610(19) -0.014(2)
C1 0.163(5) 0.084(4) 0.109(4) 0.016(3) 0.074(4) 0.013(3)
C2 0.098(4) 0.140(4) 0.072(3) 0.013(3) 0.036(3) 0.040(3)
C3 0.103(3) 0.076(3) 0.076(3) 0.010(2) 0.036(3) 0.015(2)
C4 0.074(3) 0.078(3) 0.073(3) -0.006(2) 0.017(2) -0.003(2)
C5 0.103(3) 0.099(3) 0.103(4) 0.020(3) 0.059(3) -0.010(3)
C6 0.095(3) 0.129(4) 0.100(4) -0.016(3) 0.038(3) -0.038(3)
C7 0.092(3) 0.100(3) 0.100(4) -0.008(3) 0.022(3) -0.032(3)
C8 0.159(6) 0.118(4) 0.145(5) -0.014(4) 0.036(4) -0.078(4)
C9 0.137(5) 0.101(4) 0.093(3) -0.015(3) 0.039(3) -0.010(3)
C10 0.207(7) 0.127(5) 0.105(4) 0.002(4) 0.054(5) 0.032(5)
C11 0.103(5) 0.171(6) 0.191(7) -0.038(5) -0.009(5) -0.029(4)
C12 0.086(5) 0.363(15) 0.278(12) -0.134(11) 0.031(6) -0.036(7)
C13 0.153(5) 0.081(3) 0.084(3) 0.008(3) 0.023(3) 0.005(3)
C14 0.141(5) 0.098(4) 0.155(5) -0.011(4) -0.012(4) 0.024(4)
C15 0.199(6) 0.166(6) 0.219(6) -0.016(5) 0.126(5) -0.025(5)
C16 0.127(5) 0.183(6) 0.159(6) 0.010(5) 0.088(4) -0.010(5)

loop_
_atom_type_symbol
_atom_type_description
_atom_type_scat_dispersion_real
_atom_type_scat_dispersion_imag
_atom_type_scat_source
C C 0.0033 0.0016 'International Tables Vol C Tables 4.2.6.8 and 6.1.1.4'
H H 0.0000 0.0000 'International Tables Vol C Tables 4.2.6.8 and 6.1.1.4'
N N 0.0061 0.0033 'International Tables Vol C Tables 4.2.6.8 and 6.1.1.4'
O O 0.0106 0.0060 'International Tables Vol C Tables 4.2.6.8 and 6.1.1.4'
P P 0.1023 0.0942 'International Tables Vol C Tables 4.2.6.8 and 6.1.1.4'
S S 0.1246 0.1234 'International Tables Vol C Tables 4.2.6.8 and 6.1.1.4'
Fe Fe 0.3463 0.8444 'International Tables Vol C Tables 4.2.6.8 and 6.1.1.4'

loop_
_geom_angle_atom_site_label_1
_geom_angle_atom_site_label_2
_geom_angle_atom_site_label_3
_geom_angle
_geom_angle_site_symmetry_1
_geom_angle_site_symmetry_3
_geom_angle_publ_flag
C1 Fe1 C2 99.9(3) . . ?
C1 Fe1 C3 98.7(2) . . ?
C2 Fe1 C3 91.3(2) . . ?
C1 Fe1 S2 102.9(2) . . ?
C2 Fe1 S2 157.07(18) . . ?
C3 Fe1 S2 87.70(15) . . ?
C1 Fe1 S1 98.49(16) . . ?
C2 Fe1 S1 88.71(14) . . ?
C3 Fe1 S1 162.56(13) . . ?
S2 Fe1 S1 85.58(5) . . ?
C1 Fe1 Fe2 142.7(2) . . ?
C2 Fe1 Fe2 104.29(17) . . ?
C3 Fe1 Fe2 108.64(13) . . ?
S2 Fe1 Fe2 54.82(3) . . ?
S1 Fe1 Fe2 54.67(3) . . ?
C4 Fe2 P1 94.00(14) . . ?
C4 Fe2 P2 95.54(14) . . ?
P1 Fe2 P2 70.92(5) . . ?
C4 Fe2 S2 105.26(13) . . ?
P1 Fe2 S2 158.70(5) . . ?
P2 Fe2 S2 97.75(5) . . ?
C4 Fe2 S1 106.83(14) . . ?
P1 Fe2 S1 96.10(5) . . ?
P2 Fe2 S1 155.04(5) . . ?
S2 Fe2 S1 87.11(5) . . ?
C4 Fe2 Fe1 151.75(14) . . ?
P1 Fe2 Fe1 109.25(5) . . ?
P2 Fe2 Fe1 106.90(4) . . ?
S2 Fe2 Fe1 55.65(4) . . ?
S1 Fe2 Fe1 56.20(3) . . ?
C5 S1 Fe2 112.62(16) . . ?
C5 S1 Fe1 108.36(16) . . ?
Fe2 S1 Fe1 69.13(4) . . ?
C7 S2 Fe2 112.10(16) . . ?
C7 S2 Fe1 108.97(17) . . ?
Fe2 S2 Fe1 69.53(4) . . ?
O6 P1 O5 102.69(18) . . ?
O6 P1 N1 111.4(2) . . ?
O5 P1 N1 101.12(18) . . ?
O6 P1 Fe2 119.16(13) . . ?
O5 P1 Fe2 124.17(13) . . ?
N1 P1 Fe2 96.37(13) . . ?
O6 P1 P2 126.59(15) . . ?
O5 P1 P2 124.22(12) . . ?
N1 P1 P2 41.58(12) . . ?
Fe2 P1 P2 54.86(4) . . ?
O8 P2 O7 103.99(18) . . ?
O8 P2 N1 109.4(2) . . ?
O7 P2 N1 100.34(19) . . ?
O8 P2 Fe2 120.92(14) . . ?
O7 P2 Fe2 123.14(13) . . ?
N1 P2 Fe2 95.92(13) . . ?
O8 P2 P1 125.89(14) . . ?
O7 P2 P1 122.79(13) . . ?
N1 P2 P1 41.77(13) . . ?
Fe2 P2 P1 54.22(4) . . ?
C8 N1 P2 129.2(4) . . ?
C8 N1 P1 130.6(3) . . ?
P2 N1 P1 96.64(17) . . ?
C9 O5 P1 118.1(3) . . ?
C11 O6 P1 125.6(4) . . ?
C13 O7 P2 119.1(3) . . ?
C15 O8 P2 127.7(4) . . ?
O1 C1 Fe1 179.3(7) . . ?
O2 C2 Fe1 177.0(5) . . ?
O3 C3 Fe1 177.4(4) . . ?
O4 C4 Fe2 178.8(4) . . ?
C6 C5 S1 116.2(3) . . ?
C6 C5 H5A 108.2 . . ?
S1 C5 H5A 108.2 . . ?
C6 C5 H5B 108.2 . . ?
S1 C5 H5B 108.2 . . ?
H5A C5 H5B 107.4 . . ?
C7 C6 C5 116.9(5) . . ?
C7 C6 H6A 108.1 . . ?
C5 C6 H6A 108.1 . . ?
C7 C6 H6B 108.1 . . ?
C5 C6 H6B 108.1 . . ?
H6A C6 H6B 107.3 . . ?
C6 C7 S2 117.3(3) . . ?
C6 C7 H7A 108.0 . . ?
S2 C7 H7A 108.0 . . ?
C6 C7 H7B 108.0 . . ?
S2 C7 H7B 108.0 . . ?
H7A C7 H7B 107.2 . . ?
N1 C8 H8A 109.5 . . ?
N1 C8 H8B 109.5 . . ?
H8A C8 H8B 109.5 . . ?
N1 C8 H8C 109.5 . . ?
H8A C8 H8C 109.5 . . ?
H8B C8 H8C 109.5 . . ?
C10 C9 O5 110.0(4) . . ?
C10 C9 H9A 109.7 . . ?
O5 C9 H9A 109.7 . . ?
C10 C9 H9B 109.7 . . ?
O5 C9 H9B 109.7 . . ?
H9A C9 H9B 108.2 . . ?
C9 C10 H10A 109.5 . . ?
C9 C10 H10B 109.5 . . ?
H10A C10 H10B 109.5 . . ?
C9 C10 H10C 109.5 . . ?
H10A C10 H10C 109.5 . . ?
H10B C10 H10C 109.5 . . ?
C12 C11 O6 113.5(7) . . ?
C12 C11 H11A 108.9 . . ?
O6 C11 H11A 108.9 . . ?
C12 C11 H11B 108.9 . . ?
O6 C11 H11B 108.9 . . ?
H11A C11 H11B 107.7 . . ?
C11 C12 H12A 109.5 . . ?
C11 C12 H12B 109.5 . . ?
H12A C12 H12B 109.5 . . ?
C11 C12 H12C 109.5 . . ?
H12A C12 H12C 109.5 . . ?
H12B C12 H12C 109.5 . . ?
O7 C13 C14 109.1(4) . . ?
O7 C13 H13A 109.9 . . ?
C14 C13 H13A 109.9 . . ?
O7 C13 H13B 109.9 . . ?
C14 C13 H13B 109.9 . . ?
H13A C13 H13B 108.3 . . ?
C13 C14 H14A 109.5 . . ?
C13 C14 H14B 109.5 . . ?
H14A C14 H14B 109.5 . . ?
C13 C14 H14C 109.5 . . ?
H14A C14 H14C 109.5 . . ?
H14B C14 H14C 109.5 . . ?
O8 C15 C16 120.6(7) . . ?
O8 C15 H15A 107.2 . . ?
C16 C15 H15A 107.2 . . ?
O8 C15 H15B 107.2 . . ?
C16 C15 H15B 107.2 . . ?
H15A C15 H15B 106.8 . . ?
C15 C16 H16A 109.5 . . ?
C15 C16 H16B 109.5 . . ?
H16A C16 H16B 109.5 . . ?
C15 C16 H16C 109.5 . . ?
H16A C16 H16C 109.5 . . ?
H16B C16 H16C 109.5 . . ?

loop_
_geom_bond_atom_site_label_1
_geom_bond_atom_site_label_2
_geom_bond_distance
_geom_bond_site_symmetry_2
_geom_bond_publ_flag
Fe1 C1 1.779(6) . ?
Fe1 C2 1.782(6) . ?
Fe1 C3 1.790(4) . ?
Fe1 S2 2.2582(13) . ?
Fe1 S1 2.2788(12) . ?
Fe1 Fe2 2.5624(10) . ?
Fe2 C4 1.754(5) . ?
Fe2 P1 2.1508(12) . ?
Fe2 P2 2.1681(12) . ?
Fe2 S2 2.2355(12) . ?
Fe2 S1 2.2374(12) . ?
S1 C5 1.841(5) . ?
S2 C7 1.829(5) . ?
P1 O6 1.587(3) . ?
P1 O5 1.616(3) . ?
P1 N1 1.680(4) . ?
P1 P2 2.5055(18) . ?
P2 O8 1.588(3) . ?
P2 O7 1.596(3) . ?
P2 N1 1.674(4) . ?
N1 C8 1.493(6) . ?
O1 C1 1.140(6) . ?
O2 C2 1.134(6) . ?
O3 C3 1.149(5) . ?
O4 C4 1.150(5) . ?
O5 C9 1.460(6) . ?
O6 C11 1.440(6) . ?
O7 C13 1.431(6) . ?
O8 C15 1.370(7) . ?
C5 C6 1.495(7) . ?
C5 H5A 0.9700 . ?
C5 H5B 0.9700 . ?
C6 C7 1.491(7) . ?
C6 H6A 0.9700 . ?
C6 H6B 0.9700 . ?
C7 H7A 0.9700 . ?
C7 H7B 0.9700 . ?
C8 H8A 0.9600 . ?
C8 H8B 0.9600 . ?
C8 H8C 0.9600 . ?
C9 C10 1.447(7) . ?
C9 H9A 0.9700 . ?
C9 H9B 0.9700 . ?
C10 H10A 0.9600 . ?
C10 H10B 0.9600 . ?
C10 H10C 0.9600 . ?
C11 C12 1.351(8) . ?
C11 H11A 0.9700 . ?
C11 H11B 0.9700 . ?
C12 H12A 0.9600 . ?
C12 H12B 0.9600 . ?
C12 H12C 0.9600 . ?
C13 C14 1.458(7) . ?
C13 H13A 0.9700 . ?
C13 H13B 0.9700 . ?
C14 H14A 0.9600 . ?
C14 H14B 0.9600 . ?
C14 H14C 0.9600 . ?
C15 C16 1.384(9) . ?
C15 H15A 0.9700 . ?
C15 H15B 0.9700 . ?
C16 H16A 0.9600 . ?
C16 H16B 0.9600 . ?
C16 H16C 0.9600 . ?
